data_7250052
loop_
_publ_author_name
'Li, Jiayuan'
'Zhang, Zeyu'
'Yi, Yaping'
'Xi, Chanjuan'

_publ_section_title
;
 Visible-light-induced photoredox-catalyzed dearomative dicarboxylation of
 arenes using formate and CO2
;
_journal_issue 13
_journal_name_full 'Green Chemistry'
_journal_page_first 3443
_journal_page_last 3450
_journal_paper_doi 10.1039/D5GC00240K
_journal_volume 27
_journal_year 2025
_chemical_formula_moiety 'C18 H16 O4'
_chemical_formula_sum 'C18 H16 O4'
_chemical_formula_weight 296.31
_space_group_crystal_system triclinic
_space_group_IT_number 2
_space_group_name_Hall '-P 1'
_space_group_name_H-M_alt 'P -1'
_atom_sites_solution_hydrogens geom
_atom_sites_solution_primary dual
_audit_creation_date 2024-11-05
_audit_creation_method
;
Olex2 1.5
(compiled 2023.08.24 svn.re1ec1418 for OlexSys, GUI svn.r6817)
;
_audit_update_record
;
2024-11-27 deposited with the CCDC.	2025-02-28 downloaded from the CCDC.
;
_cell_angle_alpha 87.703(6)
_cell_angle_beta 79.960(6)
_cell_angle_gamma 63.498(8)
_cell_formula_units_Z 2
_cell_length_a 7.4833(6)
_cell_length_b 8.3504(7)
_cell_length_c 13.1170(8)
_cell_measurement_reflns_used 6042
_cell_measurement_temperature 169.9(3)
_cell_measurement_theta_max 75.5260
_cell_measurement_theta_min 3.4100
_cell_volume 721.64(11)
_computing_cell_refinement 'CrysAlisPro 1.171.42.96a (Rigaku OD, 2023)'
_computing_data_collection 'CrysAlisPro 1.171.42.96a (Rigaku OD, 2023)'
_computing_data_reduction 'CrysAlisPro 1.171.42.96a (Rigaku OD, 2023)'
_computing_molecular_graphics 'Olex2 1.5 (Dolomanov et al., 2009)'
_computing_publication_material 'Olex2 1.5 (Dolomanov et al., 2009)'
_computing_structure_refinement 'SHELXL 2017/1 (Sheldrick, 2015)'
_computing_structure_solution 'SHELXT 2018/2 (Sheldrick, 2018)'
_diffrn_ambient_environment N~2~
_diffrn_ambient_temperature 169.9(3)
_diffrn_detector 'Hybrid Pixel Array Detector'
_diffrn_detector_area_resol_mean 10.0000
_diffrn_detector_type HyPix
_diffrn_measured_fraction_theta_full 0.999
_diffrn_measured_fraction_theta_max 0.960
_diffrn_measurement_details
;
List of Runs (angles in degrees, time in seconds):

  # Type    Start    End  Width  t~exp~   \w     \q     \k     \f   Frames
#--------------------------------------------------------------------------
  1  \w    -21.00  15.00   0.50    0.05    --  -46.51  19.00-180.00   72
  2  \w    -18.00   8.00   0.50    0.05    --  -46.51  19.00-150.00   52
  3  \w    -18.00  12.00   0.50    0.05    --  -46.51  19.00 -90.00   60
  4  \w     24.00  71.00   0.50    0.05    --   46.51  77.00  90.00   94
  5  \w     73.00 119.00   0.50    0.05    --   46.51  77.00  90.00   92
  6  \w     93.00 147.00   0.50    0.05    --  105.35 103.00  96.00  108
  7  \w     83.00 176.00   0.50    0.05    --  105.35  77.00  60.00  186
  8  \w    118.00 166.00   0.50    0.05    --  105.35  15.00-180.00   96
  9  \w     33.00  66.00   0.50    0.05    --  105.35 -61.00-120.00   66
 10  \w     41.00  70.00   0.50    0.05    --  105.35 -61.00-150.00   58
 11  \w     35.00  75.00   0.50    0.05    --  105.35 -61.00-180.00   80
 12  \w     36.00  73.00   0.50    0.05    --  105.35 -61.00 -30.00   74
 13  \w     35.00  60.00   0.50    0.05    --  105.35 -61.00   0.00   50
 14  \w     33.00 108.00   0.50    0.05    --  105.35 -77.00 120.00  150
 15  \w     34.00  63.00   0.50    0.05    --  105.35 -61.00 150.00   58
 16  \w     78.00 104.00   0.50    0.05    --  105.35 -94.00 150.00   52
 17  \w     35.00 106.00   0.50    0.05    --  105.35-103.00  -5.00  142
 18  \w     36.00  73.00   0.50    0.05    --  105.35-125.00  30.00   74
 19  \w     78.00 111.00   0.50    0.05    --  105.35-125.00  30.00   66
 20  \w     38.00 109.00   0.50    0.05    --  105.35-125.00  90.00  142
 21  \w     60.00 105.00   0.50    0.05    --  105.35 -94.00  90.00   90
 22  \w     60.00  91.00   0.50    0.05    --   46.51-125.00 -30.00   62
 23  \w      0.00  82.00   0.50    0.05    --   46.51-103.00  -5.00  164
 24  \w     22.00  54.00   0.50    0.05    --   46.51-125.00 -30.00   64
 25  \w   -124.00 -89.00   0.50    0.05    -- -104.50 142.00-163.60   70
 26  \w   -111.00 -45.00   0.50    0.05    -- -104.50 125.00 -90.00  132
 27  \w    -82.00   7.00   0.50    0.05    --  -46.51 103.00  96.00  178
 28  \w   -106.00 -33.00   0.50    0.05    -- -104.50 103.00  96.00  146
 29  \w   -124.00 -88.00   0.50    0.05    -- -104.50 -15.00 120.00   72
 30  \w   -174.00-113.00   0.50    0.05    -- -104.50 -52.00  75.62  122
 31  \w   -165.00-139.00   0.50    0.05    -- -104.50 -45.00  90.00   52
 32  \w   -173.00-139.00   0.50    0.05    -- -104.50 -15.00 120.00   68
 33  \w   -135.00 -90.00   0.50    0.05    -- -104.50 -45.00  90.00   90
 34  \w   -160.00-106.00   0.50    0.05    -- -104.50 -45.00  30.00  108
 35  \w    -90.00 -54.00   0.50    0.05    --  -46.51 -38.00 -30.00   72
 36  \w   -174.00 -85.00   0.50    0.05    -- -104.50-103.00  -5.00  178
;
_diffrn_measurement_device 'four-circle diffractometer'
_diffrn_measurement_device_type 'XtaLAB Synergy R, HyPix'
_diffrn_measurement_method '\w scans'
_diffrn_orient_matrix_type 'CrysAlisPro convention (1999,Acta A55,543-557)'
_diffrn_orient_matrix_UB_11 0.0850408000
_diffrn_orient_matrix_UB_12 -0.1410122000
_diffrn_orient_matrix_UB_13 0.0805337000
_diffrn_orient_matrix_UB_21 -0.1891124000
_diffrn_orient_matrix_UB_22 0.1093720000
_diffrn_orient_matrix_UB_23 0.0813370000
_diffrn_orient_matrix_UB_31 -0.1076747000
_diffrn_orient_matrix_UB_32 -0.1035831000
_diffrn_orient_matrix_UB_33 -0.0339269000
_diffrn_radiation_monochromator mirror
_diffrn_radiation_probe x-ray
_diffrn_radiation_type 'Cu K\a'
_diffrn_radiation_wavelength 1.54184
_diffrn_reflns_av_R_equivalents 0.0268
_diffrn_reflns_av_unetI/netI 0.0271
_diffrn_reflns_Laue_measured_fraction_full 0.999
_diffrn_reflns_Laue_measured_fraction_max 0.960
_diffrn_reflns_limit_h_max 8
_diffrn_reflns_limit_h_min -9
_diffrn_reflns_limit_k_max 9
_diffrn_reflns_limit_k_min -10
_diffrn_reflns_limit_l_max 15
_diffrn_reflns_limit_l_min -16
_diffrn_reflns_number 8294
_diffrn_reflns_point_group_measured_fraction_full 0.999
_diffrn_reflns_point_group_measured_fraction_max 0.960
_diffrn_reflns_theta_full 67.684
_diffrn_reflns_theta_max 75.886
_diffrn_reflns_theta_min 3.425
_diffrn_source 'Rotating-anode X-ray tube'
_diffrn_source_type 'PhotonJet R (Cu) X-ray Source'
_exptl_absorpt_coefficient_mu 0.788
_exptl_absorpt_correction_T_max 1.00000
_exptl_absorpt_correction_T_min 0.77881
_exptl_absorpt_correction_type multi-scan
_exptl_absorpt_process_details
;
CrysAlisPro 1.171.42.96a (Rigaku Oxford Diffraction, 2023)
Empirical absorption correction using spherical harmonics,
implemented in SCALE3 ABSPACK scaling algorithm.
;
_exptl_crystal_colour colourless
_exptl_crystal_colour_primary colourless
_exptl_crystal_density_diffrn 1.364
_exptl_crystal_description block
_exptl_crystal_F_000 312
_exptl_crystal_size_max 0.42
_exptl_crystal_size_mid 0.35
_exptl_crystal_size_min 0.25
_refine_diff_density_max 0.253
_refine_diff_density_min -0.170
_refine_diff_density_rms 0.040
_refine_ls_extinction_coef 0.0118(12)
_refine_ls_extinction_expression Fc^*^=kFc[1+0.001xFc^2^\l^3^/sin(2\q)]^-1/4^
_refine_ls_extinction_method 'SHELXL-2017/1 (Sheldrick 2017)'
_refine_ls_goodness_of_fit_ref 1.062
_refine_ls_hydrogen_treatment constr
_refine_ls_matrix_type full
_refine_ls_number_parameters 202
_refine_ls_number_reflns 2898
_refine_ls_number_restraints 0
_refine_ls_restrained_S_all 1.062
_refine_ls_R_factor_all 0.0410
_refine_ls_R_factor_gt 0.0381
_refine_ls_shift/su_max 0.000
_refine_ls_shift/su_mean 0.000
_refine_ls_structure_factor_coef Fsqd
_refine_ls_weighting_details 'w=1/[\s^2^(Fo^2^)+(0.0514P)^2^+0.1999P] where P=(Fo^2^+2Fc^2^)/3'
_refine_ls_weighting_scheme calc
_refine_ls_wR_factor_gt 0.1012
_refine_ls_wR_factor_ref 0.1032
_reflns_Friedel_coverage 0.000
_reflns_number_gt 2631
_reflns_number_total 2898
_reflns_threshold_expression 'I > 2\s(I)'
_cod_data_source_file d5gc00240k2.cif
_cod_data_source_block 2a
_cod_depositor_comments 'Adding full bibliography for 7250052--7250053.cif.'
_cod_database_code 7250052
_shelx_shelxl_version_number 2017/1
_chemical_oxdiff_formula CHO
_shelx_space_group_comment
;
The symmetry employed for this shelxl refinement is uniquely defined
by the following loop, which should always be used as a source of
symmetry information in preference to the above space-group names.
They are only intended as comments.
;
_olex2_refinement_description
;
1. Fixed Uiso
 At 1.2 times of:
  All C(H) groups
 At 1.5 times of:
  All C(H,H,H) groups
2.a Ternary CH refined with riding coordinates:
 C9(H9), C10(H10)
2.b Aromatic/amide H refined with riding coordinates:
 C1(H1), C4(H4), C2(H2), C8(H8), C5(H5), C3(H3), C7(H7), C6(H6)
2.c Idealised Me refined as rotating group:
 C18(H18A,H18B,H18C), C16(H16A,H16B,H16C)
;
_olex2_submission_special_instructions 'No special instructions were received'
_oxdiff_exptl_absorpt_empirical_details
;
Empirical correction (ABSPACK) includes:
- Absorption correction using spherical harmonics
- Frame scaling
;
_oxdiff_exptl_absorpt_empirical_full_max 1.750
_oxdiff_exptl_absorpt_empirical_full_min 0.540

loop_
_space_group_symop_operation_xyz
'x, y, z'
'-x, -y, -z'

loop_
_atom_site_label
_atom_site_type_symbol
_atom_site_fract_x
_atom_site_fract_y
_atom_site_fract_z
_atom_site_U_iso_or_equiv
_atom_site_adp_type
_atom_site_occupancy
_atom_site_site_symmetry_order
_atom_site_calc_flag
_atom_site_refinement_flags_posn
_atom_site_refinement_flags_adp
_atom_site_refinement_flags_occupancy
_atom_site_disorder_assembly
_atom_site_disorder_group
O3 O 0.78624(14) 0.45525(12) 0.43356(7) 0.0337(2) Uani 1 1 d . . . . .
O4 O 0.66114(14) 0.74968(12) 0.40613(7) 0.0341(2) Uani 1 1 d . . . . .
O2 O 0.92321(13) 0.54256(13) 0.19631(7) 0.0335(2) Uani 1 1 d . . . . .
O1 O 0.89384(14) 0.69069(12) 0.04908(7) 0.0360(2) Uani 1 1 d . . . . .
C11 C 0.64390(16) 0.42773(15) 0.16784(9) 0.0217(2) Uani 1 1 d . . . . .
C17 C 0.66943(18) 0.58739(16) 0.39688(9) 0.0246(3) Uani 1 1 d . . . . .
C9 C 0.63666(17) 0.59915(15) 0.12083(9) 0.0221(3) Uani 1 1 d . . . . .
H9 H 0.611813 0.599916 0.048293 0.027 Uiso 1 1 calc R U . . .
C12 C 0.58007(17) 0.42338(15) 0.27357(9) 0.0228(3) Uani 1 1 d . . . . .
C15 C 0.83245(17) 0.61583(15) 0.11583(9) 0.0239(3) Uani 1 1 d . . . . .
C13 C 0.40031(17) 0.76029(15) 0.28520(9) 0.0230(3) Uani 1 1 d . . . . .
C14 C 0.46375(17) 0.76463(15) 0.17938(9) 0.0225(3) Uani 1 1 d . . . . .
C1 C 0.71105(18) 0.27435(16) 0.10436(10) 0.0270(3) Uani 1 1 d . . . . .
H1 H 0.756201 0.276779 0.032246 0.032 Uiso 1 1 calc R U . . .
C10 C 0.50280(17) 0.59119(15) 0.34254(9) 0.0231(3) Uani 1 1 d . . . . .
H10 H 0.395334 0.587302 0.398368 0.028 Uiso 1 1 calc R U . . .
C4 C 0.58237(19) 0.26568(17) 0.31460(10) 0.0294(3) Uani 1 1 d . . . . .
H4 H 0.539531 0.261909 0.386849 0.035 Uiso 1 1 calc R U . . .
C2 C 0.7123(2) 0.11834(17) 0.14591(11) 0.0324(3) Uani 1 1 d . . . . .
H2 H 0.758148 0.014518 0.102292 0.039 Uiso 1 1 calc R U . . .
C8 C 0.36654(19) 0.92035(16) 0.12697(10) 0.0295(3) Uani 1 1 d . . . . .
H8 H 0.410433 0.923236 0.054755 0.035 Uiso 1 1 calc R U . . .
C5 C 0.23752(18) 0.91195(17) 0.33684(10) 0.0314(3) Uani 1 1 d . . . . .
H5 H 0.191536 0.909284 0.408828 0.038 Uiso 1 1 calc R U . . .
C3 C 0.6466(2) 0.11425(17) 0.25090(11) 0.0344(3) Uani 1 1 d . . . . .
H3 H 0.645482 0.008212 0.279350 0.041 Uiso 1 1 calc R U . . .
C7 C 0.2069(2) 1.07053(17) 0.17925(12) 0.0369(3) Uani 1 1 d . . . . .
H7 H 0.141945 1.176049 0.143066 0.044 Uiso 1 1 calc R U . . .
C6 C 0.1420(2) 1.06648(18) 0.28439(12) 0.0379(3) Uani 1 1 d . . . . .
H6 H 0.032473 1.169215 0.320561 0.045 Uiso 1 1 calc R U . . .
C18 C 0.8073(3) 0.7602(2) 0.46137(13) 0.0457(4) Uani 1 1 d . . . . .
H18A H 0.944596 0.676370 0.428372 0.069 Uiso 1 1 calc R U . . .
H18B H 0.781989 0.728903 0.533479 0.069 Uiso 1 1 calc R U . . .
H18C H 0.794190 0.882325 0.459672 0.069 Uiso 1 1 calc R U . . .
C16 C 1.1082(2) 0.5558(2) 0.19975(13) 0.0473(4) Uani 1 1 d . . . . .
H16A H 1.208977 0.493313 0.138347 0.071 Uiso 1 1 calc R U . . .
H16B H 1.160886 0.500809 0.262302 0.071 Uiso 1 1 calc R U . . .
H16C H 1.080137 0.682144 0.200943 0.071 Uiso 1 1 calc R U . . .

loop_
_atom_site_aniso_label
_atom_site_aniso_U_11
_atom_site_aniso_U_22
_atom_site_aniso_U_33
_atom_site_aniso_U_23
_atom_site_aniso_U_13
_atom_site_aniso_U_12
O3 0.0361(5) 0.0333(5) 0.0311(5) 0.0059(4) -0.0149(4) -0.0120(4)
O4 0.0405(5) 0.0328(5) 0.0386(5) 0.0057(4) -0.0213(4) -0.0199(4)
O2 0.0267(5) 0.0487(6) 0.0327(5) 0.0058(4) -0.0079(4) -0.0229(4)
O1 0.0382(5) 0.0331(5) 0.0384(5) 0.0046(4) 0.0032(4) -0.0211(4)
C11 0.0202(5) 0.0225(5) 0.0253(6) 0.0015(4) -0.0066(4) -0.0112(4)
C17 0.0266(6) 0.0296(6) 0.0174(5) 0.0017(4) -0.0036(4) -0.0126(5)
C9 0.0253(6) 0.0234(5) 0.0200(5) 0.0015(4) -0.0054(4) -0.0126(5)
C12 0.0205(5) 0.0247(6) 0.0259(6) 0.0031(4) -0.0079(4) -0.0113(4)
C15 0.0256(6) 0.0200(5) 0.0245(6) -0.0037(4) 0.0012(4) -0.0104(4)
C13 0.0200(5) 0.0244(6) 0.0265(6) -0.0004(4) -0.0072(4) -0.0104(4)
C14 0.0218(5) 0.0229(5) 0.0263(6) 0.0014(4) -0.0089(4) -0.0114(4)
C1 0.0276(6) 0.0270(6) 0.0282(6) -0.0021(5) -0.0062(5) -0.0132(5)
C10 0.0227(5) 0.0276(6) 0.0197(5) 0.0013(4) -0.0028(4) -0.0123(5)
C4 0.0328(6) 0.0324(6) 0.0292(6) 0.0085(5) -0.0099(5) -0.0190(5)
C2 0.0367(7) 0.0237(6) 0.0403(7) -0.0017(5) -0.0126(6) -0.0142(5)
C8 0.0318(6) 0.0283(6) 0.0338(7) 0.0071(5) -0.0157(5) -0.0151(5)
C5 0.0234(6) 0.0349(7) 0.0339(7) -0.0075(5) -0.0038(5) -0.0111(5)
C3 0.0424(7) 0.0269(6) 0.0438(8) 0.0111(5) -0.0173(6) -0.0215(6)
C7 0.0322(7) 0.0254(6) 0.0537(9) 0.0054(6) -0.0224(6) -0.0084(5)
C6 0.0240(6) 0.0273(6) 0.0560(9) -0.0086(6) -0.0118(6) -0.0033(5)
C18 0.0542(9) 0.0539(9) 0.0478(9) 0.0070(7) -0.0284(7) -0.0343(8)
C16 0.0306(7) 0.0703(11) 0.0515(9) 0.0011(8) -0.0086(6) -0.0311(7)

loop_
_atom_type_symbol
_atom_type_description
_atom_type_scat_dispersion_real
_atom_type_scat_dispersion_imag
_atom_type_scat_source
C C 0.0181 0.0091 'International Tables Vol C Tables 4.2.6.8 and 6.1.1.4'
H H 0.0000 0.0000 'International Tables Vol C Tables 4.2.6.8 and 6.1.1.4'
O O 0.0492 0.0322 'International Tables Vol C Tables 4.2.6.8 and 6.1.1.4'

loop_
_geom_angle_atom_site_label_1
_geom_angle_atom_site_label_2
_geom_angle_atom_site_label_3
_geom_angle
_geom_angle_site_symmetry_1
_geom_angle_site_symmetry_3
_geom_angle_publ_flag
C17 O4 C18 116.12(10) . . ?
C15 O2 C16 115.83(10) . . ?
C12 C11 C9 120.36(10) . . ?
C12 C11 C1 119.70(10) . . ?
C1 C11 C9 119.92(10) . . ?
O3 C17 O4 123.78(11) . . ?
O3 C17 C10 123.67(11) . . ?
O4 C17 C10 112.36(10) . . ?
C11 C9 H9 107.7 . . ?
C11 C9 C15 113.69(9) . . ?
C11 C9 C14 111.76(9) . . ?
C15 C9 H9 107.7 . . ?
C14 C9 H9 107.7 . . ?
C14 C9 C15 108.08(9) . . ?
C11 C12 C10 119.84(10) . . ?
C11 C12 C4 119.35(11) . . ?
C4 C12 C10 120.78(11) . . ?
O2 C15 C9 111.75(9) . . ?
O1 C15 O2 124.31(11) . . ?
O1 C15 C9 123.91(11) . . ?
C14 C13 C10 120.23(10) . . ?
C14 C13 C5 119.03(11) . . ?
C5 C13 C10 120.71(11) . . ?
C13 C14 C9 119.97(10) . . ?
C13 C14 C8 119.79(11) . . ?
C8 C14 C9 120.23(11) . . ?
C11 C1 H1 119.8 . . ?
C2 C1 C11 120.48(12) . . ?
C2 C1 H1 119.8 . . ?
C17 C10 H10 106.3 . . ?
C12 C10 C17 110.94(9) . . ?
C12 C10 H10 106.3 . . ?
C13 C10 C17 114.43(9) . . ?
C13 C10 C12 111.95(9) . . ?
C13 C10 H10 106.3 . . ?
C12 C4 H4 119.6 . . ?
C3 C4 C12 120.71(12) . . ?
C3 C4 H4 119.6 . . ?
C1 C2 H2 120.0 . . ?
C3 C2 C1 119.94(12) . . ?
C3 C2 H2 120.0 . . ?
C14 C8 H8 119.7 . . ?
C7 C8 C14 120.64(12) . . ?
C7 C8 H8 119.7 . . ?
C13 C5 H5 119.6 . . ?
C6 C5 C13 120.89(13) . . ?
C6 C5 H5 119.6 . . ?
C4 C3 H3 120.1 . . ?
C2 C3 C4 119.80(11) . . ?
C2 C3 H3 120.1 . . ?
C8 C7 H7 120.1 . . ?
C6 C7 C8 119.81(12) . . ?
C6 C7 H7 120.1 . . ?
C5 C6 H6 120.1 . . ?
C7 C6 C5 119.83(12) . . ?
C7 C6 H6 120.1 . . ?
O4 C18 H18A 109.5 . . ?
O4 C18 H18B 109.5 . . ?
O4 C18 H18C 109.5 . . ?
H18A C18 H18B 109.5 . . ?
H18A C18 H18C 109.5 . . ?
H18B C18 H18C 109.5 . . ?
O2 C16 H16A 109.5 . . ?
O2 C16 H16B 109.5 . . ?
O2 C16 H16C 109.5 . . ?
H16A C16 H16B 109.5 . . ?
H16A C16 H16C 109.5 . . ?
H16B C16 H16C 109.5 . . ?

loop_
_geom_bond_atom_site_label_1
_geom_bond_atom_site_label_2
_geom_bond_distance
_geom_bond_site_symmetry_2
_geom_bond_publ_flag
O3 C17 1.2068(15) . ?
O4 C17 1.3382(15) . ?
O4 C18 1.4477(16) . ?
O2 C15 1.3332(15) . ?
O2 C16 1.4453(15) . ?
O1 C15 1.2002(14) . ?
C11 C9 1.5178(15) . ?
C11 C12 1.3904(16) . ?
C11 C1 1.3970(17) . ?
C17 C10 1.5286(16) . ?
C9 H9 1.0000 . ?
C9 C15 1.5226(16) . ?
C9 C14 1.5219(16) . ?
C12 C10 1.5207(16) . ?
C12 C4 1.3966(16) . ?
C13 C14 1.3909(16) . ?
C13 C10 1.5158(16) . ?
C13 C5 1.3967(17) . ?
C14 C8 1.3969(16) . ?
C1 H1 0.9500 . ?
C1 C2 1.3887(17) . ?
C10 H10 1.0000 . ?
C4 H4 0.9500 . ?
C4 C3 1.3893(19) . ?
C2 H2 0.9500 . ?
C2 C3 1.3836(19) . ?
C8 H8 0.9500 . ?
C8 C7 1.3844(19) . ?
C5 H5 0.9500 . ?
C5 C6 1.3879(19) . ?
C3 H3 0.9500 . ?
C7 H7 0.9500 . ?
C7 C6 1.384(2) . ?
C6 H6 0.9500 . ?
C18 H18A 0.9800 . ?
C18 H18B 0.9800 . ?
C18 H18C 0.9800 . ?
C16 H16A 0.9800 . ?
C16 H16B 0.9800 . ?
C16 H16C 0.9800 . ?

loop_
_geom_torsion_atom_site_label_1
_geom_torsion_atom_site_label_2
_geom_torsion_atom_site_label_3
_geom_torsion_atom_site_label_4
_geom_torsion
_geom_torsion_site_symmetry_1
_geom_torsion_site_symmetry_2
_geom_torsion_site_symmetry_3
_geom_torsion_site_symmetry_4
_geom_torsion_publ_flag
O3 C17 C10 C12 -41.26(15) . . . . ?
O3 C17 C10 C13 -169.09(11) . . . . ?
O4 C17 C10 C12 143.53(10) . . . . ?
O4 C17 C10 C13 15.69(14) . . . . ?
C11 C9 C15 O2 -34.19(13) . . . . ?
C11 C9 C15 O1 147.91(11) . . . . ?
C11 C9 C14 C13 30.95(14) . . . . ?
C11 C9 C14 C8 -148.20(10) . . . . ?
C11 C12 C10 C17 -98.07(12) . . . . ?
C11 C12 C10 C13 31.10(14) . . . . ?
C11 C12 C4 C3 -0.31(18) . . . . ?
C11 C1 C2 C3 0.01(19) . . . . ?
C9 C11 C12 C10 -0.07(15) . . . . ?
C9 C11 C12 C4 178.08(10) . . . . ?
C9 C11 C1 C2 -177.93(11) . . . . ?
C9 C14 C8 C7 178.89(11) . . . . ?
C12 C11 C9 C15 91.77(12) . . . . ?
C12 C11 C9 C14 -30.92(14) . . . . ?
C12 C11 C1 C2 0.74(17) . . . . ?
C12 C4 C3 C2 1.06(19) . . . . ?
C15 C9 C14 C13 -94.89(12) . . . . ?
C15 C9 C14 C8 85.96(12) . . . . ?
C13 C14 C8 C7 -0.26(17) . . . . ?
C13 C5 C6 C7 0.73(19) . . . . ?
C14 C9 C15 O2 90.50(11) . . . . ?
C14 C9 C15 O1 -87.40(13) . . . . ?
C14 C13 C10 C17 96.25(12) . . . . ?
C14 C13 C10 C12 -31.07(14) . . . . ?
C14 C13 C5 C6 -1.24(18) . . . . ?
C14 C8 C7 C6 -0.26(19) . . . . ?
C1 C11 C9 C15 -89.56(13) . . . . ?
C1 C11 C9 C14 147.75(10) . . . . ?
C1 C11 C12 C10 -178.74(10) . . . . ?
C1 C11 C12 C4 -0.58(16) . . . . ?
C1 C2 C3 C4 -0.90(19) . . . . ?
C10 C12 C4 C3 177.83(11) . . . . ?
C10 C13 C14 C9 0.00(15) . . . . ?
C10 C13 C14 C8 179.15(10) . . . . ?
C10 C13 C5 C6 -179.38(11) . . . . ?
C4 C12 C10 C17 83.80(13) . . . . ?
C4 C12 C10 C13 -147.03(11) . . . . ?
C8 C7 C6 C5 0.0(2) . . . . ?
C5 C13 C14 C9 -178.16(10) . . . . ?
C5 C13 C14 C8 0.99(16) . . . . ?
C5 C13 C10 C17 -85.62(13) . . . . ?
C5 C13 C10 C12 147.06(11) . . . . ?
C18 O4 C17 O3 1.81(18) . . . . ?
C18 O4 C17 C10 177.01(11) . . . . ?
C16 O2 C15 O1 -0.62(18) . . . . ?
C16 O2 C15 C9 -178.51(11) . . . . ?
